data_7064250
loop_
_publ_author_name
'Lauqman, Muhammad'
'Javaid, Nida'
'Ilyas, Mubashar'
'Tahir, Muhammad Nawaz'
'Ashfaq, Muhammad'
'Ali, Junaid'
'Saqlain, Madiha'
'Li, Hui'

_publ_section_title
;
 A hydrazone Schiff base as a Fe(iii) sensor and precursor to a
 violet-emissive Mn(ii) complex: synthesis, crystal structure,
 luminescence, supramolecular and DFT studies
;
_journal_issue 8
_journal_name_full 'New Journal of Chemistry'
_journal_page_first 3738
_journal_page_last 3747
_journal_paper_doi 10.1039/D5NJ04171F
_journal_volume 50
_journal_year 2026
_chemical_formula_iupac 'C48 H60 Mn2 N10 O14'
_chemical_formula_moiety 'C42 H46 Mn2 N8 O12, 2(C3 H7 N O)'
_chemical_formula_sum 'C48 H60 Mn2 N10 O14'
_chemical_formula_weight 1110.94
_chemical_name_systematic
'[2,2'-[(1E,2E)-hydrazinediylidenedi-(E)-methanylylidene]bis(5-methoxyphenolato)]{Bis[(2-hydroxy-3-methoxyphenyl)methylene] succino hydrazide}Manganese(II)bis[dimethylformamide). di[dimethylformamide]'
_space_group_crystal_system monoclinic
_space_group_IT_number 15
_space_group_name_Hall '-C 2yc'
_space_group_name_H-M_alt 'C 1 2/c 1'
_atom_sites_solution_hydrogens geom
_atom_sites_solution_primary direct
_atom_sites_solution_secondary difmap
_audit_creation_method SHELXL-2019/2
_audit_update_record
;
2025-08-05 deposited with the CCDC.	2026-01-20 downloaded from the CCDC.
;
_cell_angle_alpha 90
_cell_angle_beta 116.897(5)
_cell_angle_gamma 90
_cell_formula_units_Z 4
_cell_length_a 30.310(8)
_cell_length_b 8.438(2)
_cell_length_c 23.246(6)
_cell_measurement_reflns_used 3395
_cell_measurement_temperature 296(2)
_cell_measurement_theta_max 28.361
_cell_measurement_theta_min 1.507
_cell_volume 5302(2)
_computing_cell_refinement 'SAINT (Bruker, 2007)'
_computing_data_collection 'APEX2 (Bruker, 2007)'
_computing_data_reduction 'SAINT (Bruker, 2007)'
_computing_molecular_graphics 'ORTEP-3 for Windows (Farrugia, 1997) and PLATON (Spek, 2009)'
_computing_publication_material
;
WinGX (Farrugia, 1999) and PLATON (Spek, 2009)
;
_computing_structure_refinement 'SHELXL-2019/2  (Sheldrick, 2019)'
_computing_structure_solution 'SHELXS97 (Sheldrick, 2008)'
_diffrn_ambient_temperature 296(2)
_diffrn_detector_area_resol_mean 0.748
_diffrn_measured_fraction_theta_full 0.999
_diffrn_measured_fraction_theta_max 0.990
_diffrn_measurement_device_type 'Bruker Kappa APEXII CCD'
_diffrn_measurement_method \w
_diffrn_radiation_monochromator graphite
_diffrn_radiation_source 'fine-focus sealed tube'
_diffrn_radiation_type MoK\a
_diffrn_radiation_wavelength 0.71073
_diffrn_reflns_av_R_equivalents 0.0811
_diffrn_reflns_av_unetI/netI 0.1034
_diffrn_reflns_Laue_measured_fraction_full 0.999
_diffrn_reflns_Laue_measured_fraction_max 0.990
_diffrn_reflns_limit_h_max 40
_diffrn_reflns_limit_h_min -39
_diffrn_reflns_limit_k_max 11
_diffrn_reflns_limit_k_min -11
_diffrn_reflns_limit_l_max 30
_diffrn_reflns_limit_l_min -30
_diffrn_reflns_number 20794
_diffrn_reflns_point_group_measured_fraction_full 0.999
_diffrn_reflns_point_group_measured_fraction_max 0.990
_diffrn_reflns_theta_full 25.242
_diffrn_reflns_theta_max 28.361
_diffrn_reflns_theta_min 1.507
_diffrn_standards_number 0
_exptl_absorpt_coefficient_mu 0.549
_exptl_absorpt_correction_T_max 0.7654
_exptl_absorpt_correction_T_min 0.5742
_exptl_absorpt_correction_type multi-scan
_exptl_absorpt_process_details '(SADABS; Bruker, 2005)'
_exptl_crystal_colour 'light blue'
_exptl_crystal_density_diffrn 1.392
_exptl_crystal_density_method 'not measured'
_exptl_crystal_description rod
_exptl_crystal_F_000 2320
_exptl_crystal_size_max 0.32
_exptl_crystal_size_mid 0.28
_exptl_crystal_size_min 0.14
_refine_diff_density_max 1.118
_refine_diff_density_min -0.529
_refine_diff_density_rms 0.091
_refine_ls_goodness_of_fit_ref 1.062
_refine_ls_hydrogen_treatment constr
_refine_ls_matrix_type full
_refine_ls_number_parameters 344
_refine_ls_number_reflns 6564
_refine_ls_number_restraints 2
_refine_ls_restrained_S_all 1.063
_refine_ls_R_factor_all 0.1727
_refine_ls_R_factor_gt 0.0819
_refine_ls_shift/su_max 0.000
_refine_ls_shift/su_mean 0.000
_refine_ls_structure_factor_coef Fsqd
_refine_ls_weighting_details 'w=1/[\s^2^(Fo^2^)+(0.0610P)^2^+30.8700P] where P=(Fo^2^+2Fc^2^)/3'
_refine_ls_weighting_scheme calc
_refine_ls_wR_factor_gt 0.1740
_refine_ls_wR_factor_ref 0.2211
_reflns_number_gt 3395
_reflns_number_total 6564
_reflns_threshold_expression I>2\s(I)
_cod_data_source_file d5nj04171f2.cif
_cod_data_source_block LUQMAN27
_cod_depositor_comments 'Adding full bibliography for 7064250.cif.'
_cod_original_sg_symbol_H-M 'C 2/c'
_cod_database_code 7064250
_shelx_shelxl_version_number 2019/2
_shelx_space_group_comment
;
The symmetry employed for this shelxl refinement is uniquely defined
by the following loop, which should always be used as a source of
symmetry information in preference to the above space-group names.
They are only intended as comments.
;
_shelx_estimated_absorpt_t_min 0.844
_shelx_estimated_absorpt_t_max 0.927

loop_
_space_group_symop_operation_xyz
'x, y, z'
'-x, y, -z+1/2'
'x+1/2, y+1/2, z'
'-x+1/2, y+1/2, -z+1/2'
'-x, -y, -z'
'x, -y, z-1/2'
'-x+1/2, -y+1/2, -z'
'x+1/2, -y+1/2, z-1/2'

loop_
_atom_site_label
_atom_site_type_symbol
_atom_site_fract_x
_atom_site_fract_y
_atom_site_fract_z
_atom_site_U_iso_or_equiv
_atom_site_adp_type
_atom_site_occupancy
_atom_site_site_symmetry_order
_atom_site_calc_flag
_atom_site_refinement_flags_posn
_atom_site_refinement_flags_adp
_atom_site_refinement_flags_occupancy
_atom_site_disorder_assembly
_atom_site_disorder_group
Mn1 Mn 0.02952(3) 0.87628(9) 0.16264(3) 0.0346(2) Uani 1 1 d . . . . .
O1 O 0.05587(15) 0.7468(5) 0.09743(18) 0.0520(10) Uani 1 1 d . . . . .
O2 O -0.02527(13) 0.9468(5) 0.08611(15) 0.0440(9) Uani 1 1 d . . . . .
O3 O 0.06902(13) 1.0577(4) 0.16994(16) 0.0405(9) Uani 1 1 d . . . . .
O4 O -0.00128(16) 0.6824(4) 0.1690(2) 0.0535(11) Uani 1 1 d . . . . .
O5 O 0.2014(2) 1.4301(9) 0.2585(3) 0.114(2) Uani 1 1 d . . . . .
O6 O -0.18192(16) 1.1049(6) -0.07752(18) 0.0674(13) Uani 1 1 d . . . . .
N1 N 0.0401(2) 0.6454(6) -0.0003(2) 0.0587(14) Uani 1 1 d . . . . .
N2 N -0.00952(15) 1.0002(4) 0.21592(16) 0.0285(9) Uani 1 1 d . . . . .
N3 N 0.08514(19) 0.7793(5) 0.2367(2) 0.0420(11) Uani 1 1 d . . . . .
N4 N 0.0745(3) 0.6256(6) 0.2526(3) 0.0680(17) Uani 1 1 d . . . . .
C1 C 0.0314(2) 0.7410(6) 0.0379(3) 0.0485(15) Uani 1 1 d . . . . .
H1 H 0.004771 0.810165 0.018765 0.058 Uiso 1 1 calc R U . . .
C2 C 0.0822(3) 0.5408(11) 0.0258(4) 0.098(3) Uani 1 1 d . . . . .
H2A H 0.072914 0.439051 0.005382 0.147 Uiso 1 1 calc R U . . .
H2B H 0.093508 0.529197 0.071416 0.147 Uiso 1 1 calc R U . . .
H2C H 0.108291 0.584543 0.018096 0.147 Uiso 1 1 calc R U . . .
C3 C 0.0113(3) 0.6499(8) -0.0698(3) 0.088(3) Uani 1 1 d . . . . .
H3A H -0.005155 0.550168 -0.084744 0.132 Uiso 1 1 calc R U . . .
H3B H 0.032834 0.669550 -0.089143 0.132 Uiso 1 1 calc R U . . .
H3C H -0.012829 0.733065 -0.081481 0.132 Uiso 1 1 calc R U . . .
C4 C -0.06879(18) 1.0077(6) 0.0710(2) 0.0309(11) Uani 1 1 d . . . . .
C5 C -0.10247(19) 1.0190(6) 0.0053(2) 0.0359(12) Uani 1 1 d . . . . .
H5 H -0.093846 0.977209 -0.025232 0.043 Uiso 1 1 calc R U . . .
C6 C -0.1475(2) 1.0898(7) -0.0148(2) 0.0457(14) Uani 1 1 d . . . . .
C7 C -0.1611(2) 1.1542(8) 0.0304(3) 0.0579(17) Uani 1 1 d . . . . .
H7 H -0.191165 1.206418 0.016982 0.070 Uiso 1 1 calc R U . . .
C8 C -0.1293(2) 1.1388(7) 0.0947(3) 0.0504(15) Uani 1 1 d . . . . .
H8 H -0.138943 1.178919 0.124551 0.061 Uiso 1 1 calc R U . . .
C9 C -0.08350(18) 1.0668(5) 0.1175(2) 0.0311(11) Uani 1 1 d . . . . .
C10 C -0.05371(19) 1.0542(5) 0.1858(2) 0.0302(11) Uani 1 1 d . . . . .
H10 H -0.068114 1.089323 0.211365 0.036 Uiso 1 1 calc R U . . .
C11 C -0.1719(3) 1.0259(10) -0.1252(3) 0.080(2) Uani 1 1 d . . . . .
H11A H -0.142254 1.068306 -0.124327 0.119 Uiso 1 1 calc R U . . .
H11B H -0.199117 1.042162 -0.167128 0.119 Uiso 1 1 calc R U . . .
H11C H -0.167763 0.914489 -0.115909 0.119 Uiso 1 1 calc R U . . .
C12 C 0.1145(2) 1.0909(6) 0.2134(2) 0.0405(13) Uani 1 1 d . . . . .
C13 C 0.1338(2) 1.2439(8) 0.2123(3) 0.0575(17) Uani 1 1 d . . . . .
H13 H 0.114338 1.316849 0.181129 0.069 Uiso 1 1 calc R U . . .
C14 C 0.1812(3) 1.2857(10) 0.2574(4) 0.073(2) Uani 1 1 d . . . . .
C15 C 0.2116(3) 1.1782(13) 0.3050(4) 0.088(3) Uani 1 1 d . . . . .
H15 H 0.243433 1.206001 0.335170 0.105 Uiso 1 1 calc R U . . .
C16 C 0.1932(2) 1.0345(11) 0.3053(3) 0.073(2) Uani 1 1 d . . . . .
H16 H 0.213223 0.962525 0.336536 0.088 Uiso 1 1 calc R U . . .
C17 C 0.1455(2) 0.9861(8) 0.2615(2) 0.0525(16) Uani 1 1 d . . . . .
C18 C 0.1289(2) 0.8337(8) 0.2690(3) 0.0551(17) Uani 1 1 d . . . . .
H18 H 0.151867 0.767571 0.300107 0.066 Uiso 1 1 calc R U . . .
C19 C 0.1758(4) 1.5343(10) 0.2058(6) 0.116(4) Uani 1 1 d . . . . .
H19A H 0.143632 1.557045 0.202312 0.174 Uiso 1 1 calc R U . . .
H19B H 0.172248 1.485166 0.166657 0.174 Uiso 1 1 calc R U . . .
H19C H 0.194128 1.631076 0.212661 0.174 Uiso 1 1 calc R U . . .
C20 C 0.0289(3) 0.5912(6) 0.2160(4) 0.062(2) Uani 1 1 d D . . . .
C21A C 0.0011(4) 0.4397(8) 0.2178(5) 0.044(2) Uani 0.650(13) 1 d D . P A 1
H21A H -0.032106 0.439518 0.182343 0.053 Uiso 0.650(13) 1 calc R U P A 1
H21B H 0.018335 0.346302 0.214300 0.053 Uiso 0.650(13) 1 calc R U P A 1
C21B C 0.0254(9) 0.4428(15) 0.2514(9) 0.044(2) Uani 0.350(13) 1 d D . P A 2
H21C H 0.029847 0.348373 0.230802 0.053 Uiso 0.350(13) 1 calc R U P A 2
H21D H 0.050715 0.444478 0.295871 0.053 Uiso 0.350(13) 1 calc R U P A 2
O7 O 0.2954(4) 0.1230(11) -0.0647(4) 0.168(4) Uani 1 1 d . . . . .
N5 N 0.3111(3) 0.0934(8) 0.0396(3) 0.086(2) Uani 1 1 d . . . . .
C22 C 0.2853(5) 0.0716(14) -0.0231(6) 0.135(4) Uani 1 1 d . . . . .
H22 H 0.256617 0.011264 -0.036942 0.162 Uiso 1 1 calc R U . . .
C23 C 0.3557(4) 0.1778(12) 0.0664(5) 0.117(4) Uani 1 1 d . . . . .
H23A H 0.352226 0.269824 0.088311 0.176 Uiso 1 1 calc R U . . .
H23B H 0.363770 0.210135 0.032683 0.176 Uiso 1 1 calc R U . . .
H23C H 0.381563 0.111559 0.096466 0.176 Uiso 1 1 calc R U . . .
C24 C 0.2936(4) 0.0302(13) 0.0847(5) 0.126(4) Uani 1 1 d . . . . .
H24A H 0.278510 0.113747 0.097608 0.189 Uiso 1 1 calc R U . . .
H24B H 0.321073 -0.012432 0.121979 0.189 Uiso 1 1 calc R U . . .
H24C H 0.269759 -0.052052 0.063770 0.189 Uiso 1 1 calc R U . . .

loop_
_atom_site_aniso_label
_atom_site_aniso_U_11
_atom_site_aniso_U_22
_atom_site_aniso_U_33
_atom_site_aniso_U_23
_atom_site_aniso_U_13
_atom_site_aniso_U_12
Mn1 0.0479(5) 0.0295(4) 0.0264(4) 0.0006(3) 0.0170(3) 0.0007(4)
O1 0.065(3) 0.058(3) 0.043(2) -0.0057(19) 0.033(2) 0.005(2)
O2 0.051(2) 0.059(2) 0.0190(17) -0.0020(16) 0.0131(17) 0.0085(19)
O3 0.046(2) 0.0377(19) 0.0329(19) 0.0091(15) 0.0133(17) -0.0039(16)
O4 0.077(3) 0.0304(19) 0.074(3) -0.016(2) 0.052(3) -0.010(2)
O5 0.115(5) 0.125(6) 0.115(5) -0.052(4) 0.063(4) -0.080(5)
O6 0.063(3) 0.095(3) 0.032(2) 0.005(2) 0.011(2) 0.026(3)
N1 0.096(4) 0.047(3) 0.051(3) -0.007(2) 0.050(3) -0.008(3)
N2 0.047(3) 0.0261(18) 0.0151(18) 0.0016(15) 0.0160(19) -0.0039(18)
N3 0.066(3) 0.032(2) 0.040(3) 0.0133(19) 0.034(3) 0.015(2)
N4 0.120(5) 0.039(3) 0.075(4) 0.030(3) 0.071(4) 0.034(3)
C1 0.078(4) 0.035(3) 0.048(4) -0.001(3) 0.041(3) -0.004(3)
C2 0.116(7) 0.102(7) 0.100(7) -0.022(5) 0.070(6) 0.013(6)
C3 0.166(8) 0.064(5) 0.049(4) -0.015(3) 0.061(5) -0.045(5)
C4 0.036(3) 0.033(2) 0.020(2) 0.0018(19) 0.009(2) -0.005(2)
C5 0.047(3) 0.044(3) 0.017(2) -0.001(2) 0.014(2) -0.005(2)
C6 0.045(3) 0.056(4) 0.028(3) 0.007(2) 0.010(2) 0.006(3)
C7 0.053(4) 0.075(4) 0.037(3) 0.008(3) 0.013(3) 0.031(3)
C8 0.058(4) 0.061(4) 0.035(3) 0.004(3) 0.023(3) 0.015(3)
C9 0.042(3) 0.028(2) 0.023(2) 0.0037(18) 0.015(2) 0.002(2)
C10 0.049(3) 0.028(2) 0.019(2) -0.0007(18) 0.020(2) -0.005(2)
C11 0.070(5) 0.121(7) 0.028(3) -0.002(4) 0.005(3) 0.027(5)
C12 0.046(3) 0.049(3) 0.031(3) -0.009(2) 0.023(3) -0.006(3)
C13 0.070(4) 0.059(4) 0.053(4) -0.015(3) 0.037(4) -0.015(3)
C14 0.071(5) 0.092(6) 0.070(5) -0.039(4) 0.045(4) -0.042(4)
C15 0.056(5) 0.148(9) 0.056(5) -0.028(5) 0.022(4) -0.032(5)
C16 0.047(4) 0.131(7) 0.038(4) 0.001(4) 0.016(3) -0.004(4)
C17 0.051(4) 0.081(4) 0.024(3) 0.000(3) 0.016(3) -0.003(3)
C18 0.051(4) 0.084(5) 0.031(3) 0.016(3) 0.019(3) 0.021(3)
C19 0.135(9) 0.064(6) 0.177(11) -0.027(6) 0.095(9) -0.030(6)
C20 0.105(6) 0.022(3) 0.100(6) 0.000(3) 0.082(5) 0.006(3)
C21A 0.085(8) 0.018(3) 0.034(6) -0.004(4) 0.032(5) -0.003(4)
C21B 0.085(8) 0.018(3) 0.034(6) -0.004(4) 0.032(5) -0.003(4)
O7 0.233(10) 0.167(8) 0.088(5) 0.008(5) 0.059(6) -0.048(7)
N5 0.108(5) 0.070(4) 0.067(4) -0.016(3) 0.027(4) -0.019(4)
C22 0.162(11) 0.126(10) 0.090(8) -0.012(7) 0.032(8) -0.035(8)
C23 0.133(8) 0.133(9) 0.098(7) -0.032(6) 0.063(7) -0.058(7)
C24 0.161(10) 0.125(9) 0.118(8) -0.020(7) 0.086(8) -0.049(8)

loop_
_atom_type_symbol
_atom_type_description
_atom_type_scat_dispersion_real
_atom_type_scat_dispersion_imag
_atom_type_scat_source
C C 0.0033 0.0016 'International Tables Vol C Tables 4.2.6.8 and 6.1.1.4'
H H 0.0000 0.0000 'International Tables Vol C Tables 4.2.6.8 and 6.1.1.4'
N N 0.0061 0.0033 'International Tables Vol C Tables 4.2.6.8 and 6.1.1.4'
O O 0.0106 0.0060 'International Tables Vol C Tables 4.2.6.8 and 6.1.1.4'
Mn Mn 0.3368 0.7283 'International Tables Vol C Tables 4.2.6.8 and 6.1.1.4'

loop_
_geom_angle_atom_site_label_1
_geom_angle_atom_site_label_2
_geom_angle_atom_site_label_3
_geom_angle
_geom_angle_site_symmetry_1
_geom_angle_site_symmetry_3
_geom_angle_publ_flag
O2 Mn1 O3 94.58(16) . . ?
O2 Mn1 O4 95.14(18) . . ?
O3 Mn1 O4 170.26(18) . . ?
O2 Mn1 N3 173.30(18) . . ?
O3 Mn1 N3 90.06(18) . . ?
O4 Mn1 N3 80.3(2) . . ?
O2 Mn1 O1 87.04(15) . . ?
O3 Mn1 O1 92.82(15) . . ?
O4 Mn1 O1 88.39(15) . . ?
N3 Mn1 O1 87.90(16) . . ?
O2 Mn1 N2 85.27(14) . . ?
O3 Mn1 N2 92.42(14) . . ?
O4 Mn1 N2 87.68(14) . . ?
N3 Mn1 N2 99.38(15) . . ?
O1 Mn1 N2 171.02(14) . . ?
C1 O1 Mn1 123.1(4) . . ?
C4 O2 Mn1 136.3(3) . . ?
C12 O3 Mn1 129.6(3) . . ?
C20 O4 Mn1 112.5(4) . . ?
C14 O5 C19 118.2(7) . . ?
C6 O6 C11 117.0(5) . . ?
C1 N1 C2 120.2(6) . . ?
C1 N1 C3 122.3(6) . . ?
C2 N1 C3 117.3(6) . . ?
C10 N2 N2 113.9(4) . 2 ?
C10 N2 Mn1 122.0(3) . . ?
N2 N2 Mn1 123.3(3) 2 . ?
C18 N3 N4 118.2(5) . . ?
C18 N3 Mn1 128.1(4) . . ?
N4 N3 Mn1 113.7(4) . . ?
C20 N4 N3 109.6(5) . . ?
O1 C1 N1 125.2(6) . . ?
O1 C1 H1 117.4 . . ?
N1 C1 H1 117.4 . . ?
N1 C2 H2A 109.5 . . ?
N1 C2 H2B 109.5 . . ?
H2A C2 H2B 109.5 . . ?
N1 C2 H2C 109.5 . . ?
H2A C2 H2C 109.5 . . ?
H2B C2 H2C 109.5 . . ?
N1 C3 H3A 109.5 . . ?
N1 C3 H3B 109.5 . . ?
H3A C3 H3B 109.5 . . ?
N1 C3 H3C 109.5 . . ?
H3A C3 H3C 109.5 . . ?
H3B C3 H3C 109.5 . . ?
O2 C4 C5 117.9(4) . . ?
O2 C4 C9 123.7(4) . . ?
C5 C4 C9 118.4(5) . . ?
C6 C5 C4 121.7(5) . . ?
C6 C5 H5 119.1 . . ?
C4 C5 H5 119.1 . . ?
O6 C6 C5 124.9(5) . . ?
O6 C6 C7 115.0(5) . . ?
C5 C6 C7 120.0(5) . . ?
C8 C7 C6 118.7(5) . . ?
C8 C7 H7 120.6 . . ?
C6 C7 H7 120.6 . . ?
C7 C8 C9 123.3(5) . . ?
C7 C8 H8 118.4 . . ?
C9 C8 H8 118.4 . . ?
C8 C9 C4 117.7(4) . . ?
C8 C9 C10 118.5(4) . . ?
C4 C9 C10 123.8(4) . . ?
N2 C10 C9 127.6(4) . . ?
N2 C10 H10 116.2 . . ?
C9 C10 H10 116.2 . . ?
O6 C11 H11A 109.5 . . ?
O6 C11 H11B 109.5 . . ?
H11A C11 H11B 109.5 . . ?
O6 C11 H11C 109.5 . . ?
H11A C11 H11C 109.5 . . ?
H11B C11 H11C 109.5 . . ?
O3 C12 C17 124.6(5) . . ?
O3 C12 C13 118.3(5) . . ?
C17 C12 C13 117.1(5) . . ?
C14 C13 C12 120.7(7) . . ?
C14 C13 H13 119.7 . . ?
C12 C13 H13 119.7 . . ?
O5 C14 C13 123.1(8) . . ?
O5 C14 C15 115.8(8) . . ?
C13 C14 C15 121.1(7) . . ?
C16 C15 C14 117.6(7) . . ?
C16 C15 H15 121.2 . . ?
C14 C15 H15 121.2 . . ?
C15 C16 C17 123.8(8) . . ?
C15 C16 H16 118.1 . . ?
C17 C16 H16 118.1 . . ?
C16 C17 C12 119.7(6) . . ?
C16 C17 C18 118.8(6) . . ?
C12 C17 C18 121.4(5) . . ?
N3 C18 C17 125.9(5) . . ?
N3 C18 H18 117.1 . . ?
C17 C18 H18 117.1 . . ?
O5 C19 H19A 109.5 . . ?
O5 C19 H19B 109.5 . . ?
H19A C19 H19B 109.5 . . ?
O5 C19 H19C 109.5 . . ?
H19A C19 H19C 109.5 . . ?
H19B C19 H19C 109.5 . . ?
N4 C20 O4 123.8(5) . . ?
N4 C20 C21B 98.3(11) . . ?
O4 C20 C21B 137.4(11) . . ?
N4 C20 C21A 127.2(8) . . ?
O4 C20 C21A 108.9(7) . . ?
C21A C21A C20 107.1(7) 2 . ?
C21A C21A H21A 110.3 2 . ?
C20 C21A H21A 110.3 . . ?
C21A C21A H21B 110.3 2 . ?
C20 C21A H21B 110.3 . . ?
H21A C21A H21B 108.5 . . ?
C21B C21B C20 107.2(14) 2 . ?
C21B C21B H21C 110.3 2 . ?
C20 C21B H21C 110.3 . . ?
C21B C21B H21D 110.3 2 . ?
C20 C21B H21D 110.3 . . ?
H21C C21B H21D 108.5 . . ?
C22 N5 C23 122.2(9) . . ?
C22 N5 C24 120.7(9) . . ?
C23 N5 C24 117.0(7) . . ?
O7 C22 N5 126.2(12) . . ?
O7 C22 H22 116.9 . . ?
N5 C22 H22 116.9 . . ?
N5 C23 H23A 109.5 . . ?
N5 C23 H23B 109.5 . . ?
H23A C23 H23B 109.5 . . ?
N5 C23 H23C 109.5 . . ?
H23A C23 H23C 109.5 . . ?
H23B C23 H23C 109.5 . . ?
N5 C24 H24A 109.5 . . ?
N5 C24 H24B 109.5 . . ?
H24A C24 H24B 109.5 . . ?
N5 C24 H24C 109.5 . . ?
H24A C24 H24C 109.5 . . ?
H24B C24 H24C 109.5 . . ?

loop_
_geom_bond_atom_site_label_1
_geom_bond_atom_site_label_2
_geom_bond_distance
_geom_bond_site_symmetry_2
_geom_bond_publ_flag
Mn1 O2 1.898(3) . ?
Mn1 O3 1.903(3) . ?
Mn1 O4 1.922(4) . ?
Mn1 N3 1.962(5) . ?
Mn1 O1 2.286(4) . ?
Mn1 N2 2.314(4) . ?
O1 C1 1.241(6) . ?
O2 C4 1.307(6) . ?
O3 C12 1.320(6) . ?
O4 C20 1.311(8) . ?
O5 C14 1.358(9) . ?
O5 C19 1.421(11) . ?
O6 C6 1.361(6) . ?
O6 C11 1.438(7) . ?
N1 C1 1.312(7) . ?
N1 C2 1.440(9) . ?
N1 C3 1.448(8) . ?
N2 C10 1.282(6) . ?
N2 N2 1.420(6) 2 ?
N3 C18 1.277(7) . ?
N3 N4 1.426(7) . ?
N4 C20 1.285(9) . ?
C1 H1 0.9300 . ?
C2 H2A 0.9600 . ?
C2 H2B 0.9600 . ?
C2 H2C 0.9600 . ?
C3 H3A 0.9600 . ?
C3 H3B 0.9600 . ?
C3 H3C 0.9600 . ?
C4 C5 1.405(6) . ?
C4 C9 1.432(6) . ?
C5 C6 1.363(7) . ?
C5 H5 0.9300 . ?
C6 C7 1.402(8) . ?
C7 C8 1.371(7) . ?
C7 H7 0.9300 . ?
C8 C9 1.382(7) . ?
C8 H8 0.9300 . ?
C9 C10 1.433(6) . ?
C10 H10 0.9300 . ?
C11 H11A 0.9600 . ?
C11 H11B 0.9600 . ?
C11 H11C 0.9600 . ?
C12 C17 1.402(8) . ?
C12 C13 1.422(8) . ?
C13 C14 1.388(9) . ?
C13 H13 0.9300 . ?
C14 C15 1.406(11) . ?
C15 C16 1.336(11) . ?
C15 H15 0.9300 . ?
C16 C17 1.401(9) . ?
C16 H16 0.9300 . ?
C17 C18 1.421(9) . ?
C18 H18 0.9300 . ?
C19 H19A 0.9600 . ?
C19 H19B 0.9600 . ?
C19 H19C 0.9600 . ?
C20 C21B 1.530(9) . ?
C20 C21A 1.544(7) . ?
C21A C21A 1.525(18) 2 ?
C21A H21A 0.9700 . ?
C21A H21B 0.9700 . ?
C21B C21B 1.51(4) 2 ?
C21B H21C 0.9700 . ?
C21B H21D 0.9700 . ?
O7 C22 1.218(12) . ?
N5 C22 1.320(12) . ?
N5 C23 1.399(10) . ?
N5 C24 1.472(10) . ?
C22 H22 0.9300 . ?
C23 H23A 0.9600 . ?
C23 H23B 0.9600 . ?
C23 H23C 0.9600 . ?
C24 H24A 0.9600 . ?
C24 H24B 0.9600 . ?
C24 H24C 0.9600 . ?

loop_
_geom_hbond_atom_site_label_D
_geom_hbond_atom_site_label_H
_geom_hbond_atom_site_label_A
_geom_hbond_distance_DH
_geom_hbond_distance_HA
_geom_hbond_distance_DA
_geom_hbond_angle_DHA
_geom_hbond_site_symmetry_A
_geom_hbond_publ_flag
C1 H1 O2 0.93 2.43 2.994(7) 119.2 . yes

loop_
_geom_torsion_atom_site_label_1
_geom_torsion_atom_site_label_2
_geom_torsion_atom_site_label_3
_geom_torsion_atom_site_label_4
_geom_torsion
_geom_torsion_site_symmetry_1
_geom_torsion_site_symmetry_2
_geom_torsion_site_symmetry_3
_geom_torsion_site_symmetry_4
_geom_torsion_publ_flag
O3 Mn1 O2 C4 -104.2(5) . . . . ?
O4 Mn1 O2 C4 75.1(5) . . . . ?
O1 Mn1 O2 C4 163.3(5) . . . . ?
N2 Mn1 O2 C4 -12.1(5) . . . . ?
C18 N3 N4 C20 179.4(5) . . . . ?
Mn1 N3 N4 C20 -3.8(6) . . . . ?
Mn1 O1 C1 N1 -166.5(4) . . . . ?
C2 N1 C1 O1 -3.1(9) . . . . ?
C3 N1 C1 O1 -177.2(6) . . . . ?
Mn1 O2 C4 C5 -169.2(4) . . . . ?
Mn1 O2 C4 C9 12.4(8) . . . . ?
O2 C4 C5 C6 -175.9(5) . . . . ?
C9 C4 C5 C6 2.6(7) . . . . ?
C11 O6 C6 C5 6.7(9) . . . . ?
C11 O6 C6 C7 -173.5(6) . . . . ?
C4 C5 C6 O6 -179.9(5) . . . . ?
C4 C5 C6 C7 0.3(9) . . . . ?
O6 C6 C7 C8 177.6(6) . . . . ?
C5 C6 C7 C8 -2.6(9) . . . . ?
C6 C7 C8 C9 2.0(10) . . . . ?
C7 C8 C9 C4 0.9(9) . . . . ?
C7 C8 C9 C10 -178.6(6) . . . . ?
O2 C4 C9 C8 175.2(5) . . . . ?
C5 C4 C9 C8 -3.1(7) . . . . ?
O2 C4 C9 C10 -5.2(8) . . . . ?
C5 C4 C9 C10 176.4(4) . . . . ?
N2 N2 C10 C9 -178.6(4) 2 . . . ?
Mn1 N2 C10 C9 -8.3(6) . . . . ?
C8 C9 C10 N2 -175.6(5) . . . . ?
C4 C9 C10 N2 4.9(8) . . . . ?
Mn1 O3 C12 C17 6.5(7) . . . . ?
Mn1 O3 C12 C13 -172.7(4) . . . . ?
O3 C12 C13 C14 179.3(5) . . . . ?
C17 C12 C13 C14 0.0(8) . . . . ?
C19 O5 C14 C13 -9.7(11) . . . . ?
C19 O5 C14 C15 170.0(8) . . . . ?
C12 C13 C14 O5 180.0(6) . . . . ?
C12 C13 C14 C15 0.3(10) . . . . ?
O5 C14 C15 C16 -179.8(6) . . . . ?
C13 C14 C15 C16 0.0(11) . . . . ?
C14 C15 C16 C17 -0.5(11) . . . . ?
C15 C16 C17 C12 0.7(10) . . . . ?
C15 C16 C17 C18 -176.2(7) . . . . ?
O3 C12 C17 C16 -179.7(5) . . . . ?
C13 C12 C17 C16 -0.4(8) . . . . ?
O3 C12 C17 C18 -2.8(8) . . . . ?
C13 C12 C17 C18 176.4(5) . . . . ?
N4 N3 C18 C17 -177.4(5) . . . . ?
Mn1 N3 C18 C17 6.3(8) . . . . ?
C16 C17 C18 N3 173.1(6) . . . . ?
C12 C17 C18 N3 -3.8(9) . . . . ?
N3 N4 C20 O4 3.6(8) . . . . ?
N3 N4 C20 C21B -169.3(8) . . . . ?
N3 N4 C20 C21A -177.7(6) . . . . ?
Mn1 O4 C20 N4 -1.7(7) . . . . ?
Mn1 O4 C20 C21B 168.0(11) . . . . ?
Mn1 O4 C20 C21A 179.5(4) . . . . ?
N4 C20 C21A C21A 65.1(12) . . . 2 ?
O4 C20 C21A C21A -116.1(10) . . . 2 ?
N4 C20 C21B C21B 142.8(15) . . . 2 ?
O4 C20 C21B C21B -29(2) . . . 2 ?
C23 N5 C22 O7 -2(2) . . . . ?
C24 N5 C22 O7 177.4(12) . . . . ?
